data_2017359
loop_
_publ_author_name
'Ravikumar, Krishnan'
'Sridhar, Balasubramanian'

_publ_section_title
;
 Lenalidomide, an antineoplastic drug, and its hemihydrate
;
_journal_coeditor_code SF3114
_journal_issue 10
_journal_name_full 'Acta Crystallographica Section C'
_journal_page_first o502
_journal_page_last o505
_journal_paper_doi 10.1107/S0108270109033642
_journal_volume 65
_journal_year 2009
_chemical_formula_iupac 'C13 H13 N3 O3 , 0.5H2 O'
_chemical_formula_moiety 'C13 H13 N3 O3 , 0.5H2 O'
_chemical_formula_sum 'C13 H14 N3 O3.5'
_chemical_formula_weight 268.27
_chemical_name_common 'Lenalidomide hemihydrate'
_chemical_name_systematic
;
(<i>RS</i>)-3-(4-amino-1-oxoisoindolin-2-yl)piperidine-2,6-dione hemihydrate
;
_space_group_IT_number 14
_symmetry_cell_setting monoclinic
_symmetry_space_group_name_Hall '-P 2ybc'
_symmetry_space_group_name_H-M 'P 1 21/c 1'
_atom_sites_solution_hydrogens geom
_atom_sites_solution_primary direct
_atom_sites_solution_secondary difmap
_audit_creation_method SHELXL97
_cell_angle_alpha 90.00
_cell_angle_beta 101.0690(10)
_cell_angle_gamma 90.00
_cell_formula_units_Z 8
_cell_length_a 8.4425(7)
_cell_length_b 22.2874(19)
_cell_length_c 13.6627(12)
_cell_measurement_reflns_used 7073
_cell_measurement_temperature 294(2)
_cell_measurement_theta_max 27.93
_cell_measurement_theta_min 2.38
_cell_volume 2523.0(4)
_computing_cell_refinement 'SAINT (Bruker, 2001)'
_computing_data_collection 'SMART (Bruker, 2001)'
_computing_data_reduction 'SAINT (Bruker, 2001)'
_computing_molecular_graphics 'DIAMOND (Brandenburg & Putz, 2005)'
_computing_publication_material 'SHELXL97 (Sheldrick, 2008)'
_computing_structure_refinement 'SHELXL97 (Sheldrick, 2008)'
_computing_structure_solution 'SHELXS97 (Sheldrick, 2008)'
_diffrn_ambient_temperature 294(2)
_diffrn_measured_fraction_theta_full 1.000
_diffrn_measured_fraction_theta_max 1.000
_diffrn_measurement_device 'Bruker SMART APEX CCD area-detector'
_diffrn_measurement_device_type 'Bruker SMART APEX CCD area-detector'
_diffrn_measurement_method \w
_diffrn_radiation_monochromator graphite
_diffrn_radiation_source 'fine-focus sealed tube'
_diffrn_radiation_type MoK\a
_diffrn_radiation_wavelength 0.71073
_diffrn_reflns_av_R_equivalents 0.0221
_diffrn_reflns_av_sigmaI/netI 0.0154
_diffrn_reflns_limit_h_max 10
_diffrn_reflns_limit_h_min -10
_diffrn_reflns_limit_k_max 26
_diffrn_reflns_limit_k_min -26
_diffrn_reflns_limit_l_max 16
_diffrn_reflns_limit_l_min -16
_diffrn_reflns_number 23782
_diffrn_reflns_theta_full 25.00
_diffrn_reflns_theta_max 25.00
_diffrn_reflns_theta_min 1.77
_diffrn_standards_number 0
_exptl_absorpt_coefficient_mu 0.105
_exptl_absorpt_correction_type none
_exptl_crystal_colour colourless
_exptl_crystal_density_diffrn 1.413
_exptl_crystal_density_method 'not measured'
_exptl_crystal_description needle
_exptl_crystal_F_000 1128
_exptl_crystal_size_max 0.18
_exptl_crystal_size_mid 0.11
_exptl_crystal_size_min 0.07
_refine_diff_density_max 0.389
_refine_diff_density_min -0.176
_refine_ls_extinction_method none
_refine_ls_goodness_of_fit_ref 1.021
_refine_ls_hydrogen_treatment mixed
_refine_ls_matrix_type full
_refine_ls_number_parameters 383
_refine_ls_number_reflns 4430
_refine_ls_number_restraints 2
_refine_ls_restrained_S_all 1.020
_refine_ls_R_factor_all 0.0400
_refine_ls_R_factor_gt 0.0362
_refine_ls_shift/su_max 0.001
_refine_ls_shift/su_mean 0.000
_refine_ls_structure_factor_coef Fsqd
_refine_ls_weighting_details 'calc w=1/[\s^2^(Fo^2^)+(0.0566P)^2^+0.8341P] where P=(Fo^2^+2Fc^2^)/3'
_refine_ls_weighting_scheme calc
_refine_ls_wR_factor_gt 0.1003
_refine_ls_wR_factor_ref 0.1045
_reflns_number_gt 3972
_reflns_number_total 4430
_reflns_threshold_expression I>2\s(I)
_cod_data_source_file sf3114.cif
_cod_data_source_block II
_cod_original_sg_symbol_H-M 'P 21/c'
_cod_database_code 2017359
_cod_database_fobs_code 2017359

loop_
_symmetry_equiv_pos_as_xyz
'x, y, z'
'-x, y+1/2, -z+1/2'
'-x, -y, -z'
'x, -y-1/2, z-1/2'

loop_
_atom_site_type_symbol
_atom_site_label
_atom_site_fract_x
_atom_site_fract_y
_atom_site_fract_z
_atom_site_U_iso_or_equiv
_atom_site_adp_type
_atom_site_calc_flag
_atom_site_refinement_flags
_atom_site_occupancy
_atom_site_disorder_assembly
_atom_site_disorder_group
C C1A -0.09157(18) 0.63219(7) 0.72003(11) 0.0392(3) Uani d . 1 . .
C C2A -0.10504(18) 0.69363(7) 0.67547(12) 0.0410(3) Uani d . 1 . .
H H2A -0.2090 0.7104 0.6809 0.049 Uiso calc R 1 . .
H H2B -0.1017 0.6904 0.6051 0.049 Uiso calc R 1 . .
C C3A 0.02640(17) 0.73648(6) 0.72388(11) 0.0361(3) Uani d . 1 . .
H H3A 0.0088 0.7481 0.7894 0.043 Uiso calc R 1 . .
H H3B 0.0245 0.7724 0.6836 0.043 Uiso calc R 1 . .
C C4A 0.18888(16) 0.70521(6) 0.73302(10) 0.0337(3) Uani d . 1 . .
H H4A 0.1955 0.6908 0.6662 0.040 Uiso calc R 1 . .
C C5A 0.19246(17) 0.65009(6) 0.79865(11) 0.0354(3) Uani d . 1 . .
C C6A 0.36338(17) 0.77535(6) 0.85997(10) 0.0352(3) Uani d . 1 . .
H H6A 0.3870 0.7474 0.9153 0.042 Uiso calc R 1 . .
H H6B 0.2749 0.8012 0.8690 0.042 Uiso calc R 1 . .
C C7A 0.50935(16) 0.81104(6) 0.84967(10) 0.0328(3) Uani d . 1 . .
C C8A 0.60135(17) 0.84984(6) 0.91874(11) 0.0370(3) Uani d . 1 . .
C C9A 0.73399(19) 0.87669(7) 0.88835(13) 0.0467(4) Uani d . 1 . .
H H9A 0.7993 0.9025 0.9320 0.056 Uiso calc R 1 . .
C C10A 0.77113(19) 0.86612(7) 0.79564(14) 0.0493(4) Uani d . 1 . .
H H10A 0.8603 0.8850 0.7787 0.059 Uiso calc R 1 . .
C C11A 0.67870(18) 0.82803(7) 0.72735(12) 0.0429(4) Uani d . 1 . .
H H11A 0.7029 0.8211 0.6647 0.051 Uiso calc R 1 . .
C C12A 0.54805(16) 0.80081(6) 0.75744(10) 0.0335(3) Uani d . 1 . .
C C13A 0.42950(16) 0.75842(6) 0.70268(10) 0.0333(3) Uani d . 1 . .
N N1A 0.05125(15) 0.61700(6) 0.78172(10) 0.0396(3) Uani d . 1 . .
N N2A 0.32699(14) 0.74385(5) 0.76453(8) 0.0349(3) Uani d . 1 . .
N N3A 0.55867(19) 0.86233(7) 1.00857(11) 0.0485(3) Uani d . 1 . .
O O1A -0.20231(14) 0.59650(5) 0.70355(10) 0.0603(4) Uani d . 1 . .
O O2A 0.30804(13) 0.63410(5) 0.85893(9) 0.0495(3) Uani d . 1 . .
O O3A 0.41846(13) 0.74021(5) 0.61636(8) 0.0468(3) Uani d . 1 . .
H H1N 0.054(2) 0.5817(9) 0.8129(13) 0.047(5) Uiso d . 1 . .
H H2N 0.634(2) 0.8811(9) 1.0539(15) 0.058(5) Uiso d . 1 . .
H H3N 0.503(3) 0.8340(10) 1.0356(16) 0.073(7) Uiso d . 1 . .
C C1B -0.52664(19) 0.50584(7) 0.65301(13) 0.0447(4) Uani d . 1 . .
C C2B -0.5386(2) 0.51510(8) 0.75929(13) 0.0520(4) Uani d . 1 . .
H H2C -0.6501 0.5097 0.7659 0.062 Uiso calc R 1 . .
H H2D -0.5085 0.5561 0.7778 0.062 Uiso calc R 1 . .
C C3B -0.43253(19) 0.47278(7) 0.83158(12) 0.0450(4) Uani d . 1 . .
H H3C -0.4311 0.4853 0.8998 0.054 Uiso calc R 1 . .
H H3D -0.4750 0.4323 0.8233 0.054 Uiso calc R 1 . .
C C4B -0.26297(18) 0.47447(6) 0.80992(11) 0.0378(3) Uani d . 1 . .
H H4B -0.2267 0.5163 0.8160 0.045 Uiso calc R 1 . .
C C5B -0.26602(19) 0.45528(7) 0.70313(11) 0.0421(4) Uani d . 1 . .
C C6B -0.18099(18) 0.37917(6) 0.90983(11) 0.0380(3) Uani d . 1 . .
H H6C -0.2206 0.3534 0.8532 0.046 Uiso calc R 1 . .
H H6D -0.2589 0.3798 0.9536 0.046 Uiso calc R 1 . .
C C7B -0.01835(17) 0.35940(6) 0.96413(10) 0.0335(3) Uani d . 1 . .
C C8B 0.02691(17) 0.30487(6) 1.01154(10) 0.0352(3) Uani d . 1 . .
C C9B 0.18859(19) 0.29889(7) 1.05720(11) 0.0431(4) Uani d . 1 . .
H H9B 0.2231 0.2633 1.0901 0.052 Uiso calc R 1 . .
C C10B 0.29905(19) 0.34443(8) 1.05485(13) 0.0491(4) Uani d . 1 . .
H H10B 0.4058 0.3389 1.0866 0.059 Uiso calc R 1 . .
C C11B 0.25411(19) 0.39800(7) 1.00627(12) 0.0452(4) Uani d . 1 . .
H H11B 0.3286 0.4284 1.0037 0.054 Uiso calc R 1 . .
C C12B 0.09341(17) 0.40425(6) 0.96164(10) 0.0361(3) Uani d . 1 . .
C C13B 0.01063(18) 0.45503(6) 0.90361(10) 0.0374(3) Uani d . 1 . .
N N1B -0.39466(16) 0.47573(6) 0.63377(10) 0.0445(3) Uani d . 1 . .
N N2B -0.14721(15) 0.43951(5) 0.87799(9) 0.0379(3) Uani d . 1 . .
N N3B -0.08375(18) 0.25977(6) 1.01624(11) 0.0446(3) Uani d . 1 . .
O O1B -0.62886(15) 0.52360(6) 0.58373(10) 0.0632(4) Uani d . 1 . .
O O2B -0.16241(16) 0.42439(7) 0.67838(9) 0.0653(4) Uani d . 1 . .
O O3B 0.07036(14) 0.50219(5) 0.88195(9) 0.0522(3) Uani d . 1 . .
H H4N -0.390(2) 0.4706(9) 0.5704(17) 0.065(6) Uiso d . 1 . .
H H5N -0.179(3) 0.2621(9) 0.9750(15) 0.059(6) Uiso d . 1 . .
H H6N -0.044(2) 0.2225(10) 1.0280(15) 0.061(6) Uiso d . 1 . .
O O1W -0.1268(2) 0.11826(8) 0.98185(14) 0.0869(5) Uani d D 1 . .
H H1W -0.128(4) 0.1007(15) 1.0473(13) 0.132 Uiso d D 1 . .
H H2W -0.125(4) 0.0815(9) 0.943(2) 0.132 Uiso d D 1 . .

loop_
_atom_site_aniso_label
_atom_site_aniso_U_11
_atom_site_aniso_U_22
_atom_site_aniso_U_33
_atom_site_aniso_U_12
_atom_site_aniso_U_13
_atom_site_aniso_U_23
C1A 0.0364(8) 0.0391(8) 0.0393(8) -0.0064(6) 0.0004(6) 0.0028(6)
C2A 0.0350(8) 0.0399(8) 0.0447(8) -0.0028(6) -0.0009(6) 0.0072(6)
C3A 0.0369(8) 0.0335(7) 0.0365(8) -0.0014(6) 0.0031(6) 0.0040(6)
C4A 0.0339(7) 0.0340(7) 0.0325(7) -0.0048(6) 0.0045(6) -0.0033(6)
C5A 0.0338(7) 0.0323(7) 0.0386(7) 0.0003(6) 0.0033(6) -0.0037(6)
C6A 0.0350(7) 0.0371(7) 0.0332(7) -0.0041(6) 0.0061(6) -0.0033(6)
C7A 0.0293(7) 0.0297(7) 0.0376(7) 0.0022(5) 0.0018(5) 0.0035(5)
C8A 0.0332(7) 0.0314(7) 0.0426(8) 0.0022(6) -0.0020(6) 0.0001(6)
C9A 0.0358(8) 0.0372(8) 0.0622(10) -0.0055(6) -0.0031(7) -0.0023(7)
C10A 0.0333(8) 0.0449(9) 0.0703(11) -0.0069(7) 0.0116(8) 0.0057(8)
C11A 0.0360(8) 0.0426(8) 0.0521(9) 0.0002(6) 0.0134(7) 0.0058(7)
C12A 0.0297(7) 0.0311(7) 0.0390(7) 0.0031(5) 0.0048(6) 0.0037(6)
C13A 0.0320(7) 0.0332(7) 0.0349(7) 0.0032(5) 0.0068(6) 0.0017(6)
N1A 0.0388(7) 0.0317(6) 0.0446(7) -0.0048(5) -0.0010(5) 0.0076(5)
N2A 0.0342(6) 0.0374(6) 0.0331(6) -0.0069(5) 0.0069(5) -0.0045(5)
N3A 0.0514(8) 0.0494(8) 0.0407(7) -0.0074(7) -0.0010(6) -0.0076(6)
O1A 0.0480(7) 0.0506(7) 0.0720(8) -0.0189(6) -0.0140(6) 0.0178(6)
O2A 0.0381(6) 0.0422(6) 0.0615(7) 0.0016(5) -0.0072(5) 0.0056(5)
O3A 0.0483(6) 0.0565(7) 0.0374(6) -0.0050(5) 0.0130(5) -0.0084(5)
C1B 0.0404(8) 0.0350(8) 0.0541(9) 0.0020(6) -0.0024(7) 0.0054(7)
C2B 0.0454(9) 0.0465(9) 0.0622(11) 0.0122(7) 0.0057(8) -0.0019(8)
C3B 0.0455(9) 0.0429(9) 0.0456(9) 0.0024(7) 0.0062(7) 0.0001(7)
C4B 0.0398(8) 0.0303(7) 0.0399(8) 0.0005(6) -0.0010(6) 0.0024(6)
C5B 0.0403(8) 0.0423(8) 0.0411(8) 0.0054(7) 0.0012(6) 0.0030(6)
C6B 0.0374(8) 0.0347(7) 0.0396(8) -0.0027(6) 0.0018(6) 0.0050(6)
C7B 0.0366(7) 0.0347(7) 0.0283(7) 0.0007(6) 0.0039(5) -0.0016(5)
C8B 0.0410(8) 0.0359(7) 0.0288(7) 0.0027(6) 0.0071(6) -0.0006(6)
C9B 0.0433(9) 0.0424(8) 0.0412(8) 0.0098(7) 0.0022(7) 0.0024(6)
C10B 0.0368(8) 0.0538(10) 0.0519(10) 0.0066(7) -0.0033(7) -0.0046(8)
C11B 0.0373(8) 0.0446(9) 0.0510(9) -0.0057(7) 0.0020(7) -0.0068(7)
C12B 0.0394(8) 0.0345(7) 0.0330(7) -0.0006(6) 0.0036(6) -0.0047(6)
C13B 0.0416(8) 0.0330(7) 0.0355(7) -0.0032(6) 0.0023(6) -0.0022(6)
N1B 0.0441(8) 0.0478(8) 0.0376(7) 0.0047(6) -0.0022(6) 0.0007(6)
N2B 0.0406(7) 0.0325(6) 0.0368(6) -0.0017(5) -0.0020(5) 0.0047(5)
N3B 0.0481(8) 0.0393(8) 0.0454(8) -0.0020(6) 0.0063(6) 0.0098(6)
O1B 0.0511(7) 0.0688(8) 0.0628(8) 0.0157(6) -0.0062(6) 0.0155(6)
O2B 0.0588(8) 0.0871(10) 0.0480(7) 0.0303(7) 0.0053(6) -0.0034(6)
O3B 0.0517(7) 0.0356(6) 0.0653(8) -0.0096(5) 0.0011(6) 0.0077(5)
O1W 0.0873(11) 0.0819(11) 0.0844(12) -0.0316(9) -0.0013(9) 0.0246(9)

loop_
_atom_type_symbol
_atom_type_description
_atom_type_scat_dispersion_real
_atom_type_scat_dispersion_imag
_atom_type_scat_source
C C 0.0033 0.0016 'International Tables Vol C Tables 4.2.6.8 and 6.1.1.4'
H H 0.0000 0.0000 'International Tables Vol C Tables 4.2.6.8 and 6.1.1.4'
N N 0.0061 0.0033 'International Tables Vol C Tables 4.2.6.8 and 6.1.1.4'
O O 0.0106 0.0060 'International Tables Vol C Tables 4.2.6.8 and 6.1.1.4'

loop_
_geom_angle_atom_site_label_1
_geom_angle_atom_site_label_2
_geom_angle_atom_site_label_3
_geom_angle_site_symmetry_1
_geom_angle_site_symmetry_3
_geom_angle
_geom_angle_publ_flag
O1A C1A N1A . . 120.37(14) ?
O1A C1A C2A . . 121.93(14) ?
N1A C1A C2A . . 117.70(13) ?
C1A C2A C3A . . 114.04(12) ?
C1A C2A H2A . . 108.7 ?
C3A C2A H2A . . 108.7 ?
C1A C2A H2B . . 108.7 ?
C3A C2A H2B . . 108.7 ?
H2A C2A H2B . . 107.6 ?
C2A C3A C4A . . 108.67(12) ?
C2A C3A H3A . . 110.0 ?
C4A C3A H3A . . 110.0 ?
C2A C3A H3B . . 110.0 ?
C4A C3A H3B . . 110.0 ?
H3A C3A H3B . . 108.3 ?
N2A C4A C5A . . 112.48(11) ?
N2A C4A C3A . . 114.46(12) ?
C5A C4A C3A . . 109.54(11) ?
N2A C4A H4A . . 106.6 ?
C5A C4A H4A . . 106.6 ?
C3A C4A H4A . . 106.6 ?
O2A C5A N1A . . 121.07(14) ?
O2A C5A C4A . . 124.43(13) ?
N1A C5A C4A . . 114.45(12) ?
N2A C6A C7A . . 101.97(11) ?
N2A C6A H6A . . 111.4 ?
C7A C6A H6A . . 111.4 ?
N2A C6A H6B . . 111.4 ?
C7A C6A H6B . . 111.4 ?
H6A C6A H6B . . 109.2 ?
C12A C7A C8A . . 121.30(13) ?
C12A C7A C6A . . 109.98(12) ?
C8A C7A C6A . . 128.72(13) ?
N3A C8A C7A . . 121.41(14) ?
N3A C8A C9A . . 122.71(14) ?
C7A C8A C9A . . 115.83(14) ?
C10A C9A C8A . . 122.24(14) ?
C10A C9A H9A . . 118.9 ?
C8A C9A H9A . . 118.9 ?
C9A C10A C11A . . 121.60(15) ?
C9A C10A H10A . . 119.2 ?
C11A C10A H10A . . 119.2 ?
C10A C11A C12A . . 116.42(15) ?
C10A C11A H11A . . 121.8 ?
C12A C11A H11A . . 121.8 ?
C7A C12A C11A . . 122.61(14) ?
C7A C12A C13A . . 108.25(12) ?
C11A C12A C13A . . 129.14(14) ?
O3A C13A N2A . . 125.12(13) ?
O3A C13A C12A . . 128.04(13) ?
N2A C13A C12A . . 106.80(12) ?
C1A N1A C5A . . 126.72(13) ?
C1A N1A H1N . . 116.6(11) ?
C5A N1A H1N . . 116.6(11) ?
C13A N2A C4A . . 121.99(12) ?
C13A N2A C6A . . 112.96(11) ?
C4A N2A C6A . . 124.82(11) ?
C8A N3A H2N . . 115.9(13) ?
C8A N3A H3N . . 118.0(14) ?
H2N N3A H3N . . 113.3(18) ?
O1B C1B N1B . . 119.44(16) ?
O1B C1B C2B . . 122.83(16) ?
N1B C1B C2B . . 117.74(13) ?
C1B C2B C3B . . 113.84(13) ?
C1B C2B H2C . . 108.8 ?
C3B C2B H2C . . 108.8 ?
C1B C2B H2D . . 108.8 ?
C3B C2B H2D . . 108.8 ?
H2C C2B H2D . . 107.7 ?
C4B C3B C2B . . 108.49(13) ?
C4B C3B H3C . . 110.0 ?
C2B C3B H3C . . 110.0 ?
C4B C3B H3D . . 110.0 ?
C2B C3B H3D . . 110.0 ?
H3C C3B H3D . . 108.4 ?
N2B C4B C5B . . 110.64(12) ?
N2B C4B C3B . . 114.15(13) ?
C5B C4B C3B . . 109.78(12) ?
N2B C4B H4B . . 107.3 ?
C5B C4B H4B . . 107.3 ?
C3B C4B H4B . . 107.3 ?
O2B C5B N1B . . 120.88(15) ?
O2B C5B C4B . . 123.33(14) ?
N1B C5B C4B . . 115.79(13) ?
N2B C6B C7B . . 101.89(11) ?
N2B C6B H6C . . 111.4 ?
C7B C6B H6C . . 111.4 ?
N2B C6B H6D . . 111.4 ?
C7B C6B H6D . . 111.4 ?
H6C C6B H6D . . 109.3 ?
C12B C7B C8B . . 120.99(13) ?
C12B C7B C6B . . 109.96(12) ?
C8B C7B C6B . . 129.05(13) ?
N3B C8B C9B . . 121.48(14) ?
N3B C8B C7B . . 121.85(14) ?
C9B C8B C7B . . 116.63(14) ?
C10B C9B C8B . . 121.76(14) ?
C10B C9B H9B . . 119.1 ?
C8B C9B H9B . . 119.1 ?
C9B C10B C11B . . 121.37(15) ?
C9B C10B H10B . . 119.3 ?
C11B C10B H10B . . 119.3 ?
C10B C11B C12B . . 116.99(15) ?
C10B C11B H11B . . 121.5 ?
C12B C11B H11B . . 121.5 ?
C7B C12B C11B . . 122.25(14) ?
C7B C12B C13B . . 108.22(12) ?
C11B C12B C13B . . 129.51(14) ?
O3B C13B N2B . . 125.85(14) ?
O3B C13B C12B . . 127.71(14) ?
N2B C13B C12B . . 106.44(12) ?
C1B N1B C5B . . 126.48(15) ?
C1B N1B H4N . . 116.2(13) ?
C5B N1B H4N . . 117.3(14) ?
C13B N2B C4B . . 122.64(12) ?
C13B N2B C6B . . 113.40(12) ?
C4B N2B C6B . . 122.94(12) ?
C8B N3B H5N . . 117.7(13) ?
C8B N3B H6N . . 116.5(13) ?
H5N N3B H6N . . 115.5(19) ?
H1W O1W H2W . . 99(3) ?

loop_
_geom_bond_atom_site_label_1
_geom_bond_atom_site_label_2
_geom_bond_site_symmetry_2
_geom_bond_distance
_geom_bond_publ_flag
C1A O1A . 1.2152(18) ?
C1A N1A . 1.3743(19) ?
C1A C2A . 1.494(2) ?
C2A C3A . 1.516(2) ?
C2A H2A . 0.9700 ?
C2A H2B . 0.9700 ?
C3A C4A . 1.522(2) ?
C3A H3A . 0.9700 ?
C3A H3B . 0.9700 ?
C4A N2A . 1.4470(17) ?
C4A C5A . 1.518(2) ?
C4A H4A . 0.9800 ?
C5A O2A . 1.2036(18) ?
C5A N1A . 1.3830(19) ?
C6A N2A . 1.4606(18) ?
C6A C7A . 1.4960(19) ?
C6A H6A . 0.9700 ?
C6A H6B . 0.9700 ?
C7A C12A . 1.380(2) ?
C7A C8A . 1.400(2) ?
C8A N3A . 1.372(2) ?
C8A C9A . 1.401(2) ?
C9A C10A . 1.382(3) ?
C9A H9A . 0.9300 ?
C10A C11A . 1.386(2) ?
C10A H10A . 0.9300 ?
C11A C12A . 1.389(2) ?
C11A H11A . 0.9300 ?
C12A C13A . 1.472(2) ?
C13A O3A . 1.2337(17) ?
C13A N2A . 1.3599(18) ?
N1A H1N . 0.893(19) ?
N3A H2N . 0.90(2) ?
N3A H3N . 0.91(2) ?
C1B O1B . 1.2181(19) ?
C1B N1B . 1.369(2) ?
C1B C2B . 1.489(2) ?
C2B C3B . 1.526(2) ?
C2B H2C . 0.9700 ?
C2B H2D . 0.9700 ?
C3B C4B . 1.517(2) ?
C3B H3C . 0.9700 ?
C3B H3D . 0.9700 ?
C4B N2B . 1.4416(18) ?
C4B C5B . 1.516(2) ?
C4B H4B . 0.9800 ?
C5B O2B . 1.2112(19) ?
C5B N1B . 1.3748(19) ?
C6B N2B . 1.4582(18) ?
C6B C7B . 1.496(2) ?
C6B H6C . 0.9700 ?
C6B H6D . 0.9700 ?
C7B C12B . 1.379(2) ?
C7B C8B . 1.396(2) ?
C8B N3B . 1.382(2) ?
C8B C9B . 1.394(2) ?
C9B C10B . 1.383(2) ?
C9B H9B . 0.9300 ?
C10B C11B . 1.383(2) ?
C10B H10B . 0.9300 ?
C11B C12B . 1.384(2) ?
C11B H11B . 0.9300 ?
C12B C13B . 1.478(2) ?
C13B O3B . 1.2263(18) ?
C13B N2B . 1.3560(19) ?
N1B H4N . 0.88(2) ?
N3B H5N . 0.89(2) ?
N3B H6N . 0.90(2) ?
O1W H1W . 0.978(10) ?
O1W H2W . 0.977(10) ?

loop_
_geom_hbond_atom_site_label_D
_geom_hbond_atom_site_label_H
_geom_hbond_atom_site_label_A
_geom_hbond_site_symmetry_A
_geom_hbond_distance_DH
_geom_hbond_distance_HA
_geom_hbond_distance_DA
_geom_hbond_angle_DHA
N3A H2N O1A 4_676 0.90(2) 2.29(2) 3.1539(18) 160(2)
N3A H3N O3A 4_576 0.91(2) 2.18(2) 3.076(2) 168(2)
N1A H1N O3B . 0.893(19) 2.00(2) 2.8921(17) 177(2)
N3B H5N O3A 2_546 0.89(2) 2.22(2) 3.0808(19) 164(2)
N3B H6N O1W . 0.90(2) 2.47(2) 3.199(2) 138(2)
N1B H4N O1B 3_466 0.88(2) 2.15(2) 3.016(2) 169(2)
O1W H1W O2B 4_566 0.978(10) 1.951(12) 2.918(2) 170(3)
O1W H2W O1B 2_446 0.977(10) 2.41(3) 2.966(2) 116(2)
C3A H3A N3B 3_567 0.97 2.61 3.491(2) 150
C4A H4A O1W 2_556 0.98 2.57 3.471(2) 154
C4B H4B O1A . 0.98 2.39 3.171(2) 136
C10B H10B O2A 3_667 0.93 2.46 3.335(2) 156

loop_
_geom_torsion_atom_site_label_1
_geom_torsion_atom_site_label_2
_geom_torsion_atom_site_label_3
_geom_torsion_atom_site_label_4
_geom_torsion_site_symmetry_1
_geom_torsion_site_symmetry_2
_geom_torsion_site_symmetry_3
_geom_torsion_site_symmetry_4
_geom_torsion
_geom_torsion_publ_flag
O1A C1A C2A C3A . . . . 165.46(15) ?
N1A C1A C2A C3A . . . . -14.1(2) ?
C1A C2A C3A C4A . . . . 47.88(17) ?
C2A C3A C4A N2A . . . . 171.35(11) ?
C2A C3A C4A C5A . . . . -61.27(15) ?
N2A C4A C5A O2A . . . . -12.3(2) ?
C3A C4A C5A O2A . . . . -140.76(15) ?
N2A C4A C5A N1A . . . . 169.99(12) ?
C3A C4A C5A N1A . . . . 41.51(16) ?
N2A C6A C7A C12A . . . . 0.70(15) ?
N2A C6A C7A C8A . . . . -179.01(14) ?
C12A C7A C8A N3A . . . . 176.82(14) ?
C6A C7A C8A N3A . . . . -3.5(2) ?
C12A C7A C8A C9A . . . . -0.5(2) ?
C6A C7A C8A C9A . . . . 179.19(14) ?
N3A C8A C9A C10A . . . . -176.64(15) ?
C7A C8A C9A C10A . . . . 0.6(2) ?
C8A C9A C10A C11A . . . . -0.1(3) ?
C9A C10A C11A C12A . . . . -0.5(2) ?
C8A C7A C12A C11A . . . . -0.2(2) ?
C6A C7A C12A C11A . . . . -179.89(13) ?
C8A C7A C12A C13A . . . . -179.92(12) ?
C6A C7A C12A C13A . . . . 0.34(15) ?
C10A C11A C12A C7A . . . . 0.7(2) ?
C10A C11A C12A C13A . . . . -179.62(14) ?
C7A C12A C13A O3A . . . . 176.48(14) ?
C11A C12A C13A O3A . . . . -3.3(2) ?
C7A C12A C13A N2A . . . . -1.34(15) ?
C11A C12A C13A N2A . . . . 178.91(14) ?
O1A C1A N1A C5A . . . . 172.44(15) ?
C2A C1A N1A C5A . . . . -8.0(2) ?
O2A C5A N1A C1A . . . . 175.59(15) ?
C4A C5A N1A C1A . . . . -6.6(2) ?
O3A C13A N2A C4A . . . . -1.3(2) ?
C12A C13A N2A C4A . . . . 176.64(12) ?
O3A C13A N2A C6A . . . . -176.03(14) ?
C12A C13A N2A C6A . . . . 1.87(16) ?
C5A C4A N2A C13A . . . . 121.97(14) ?
C3A C4A N2A C13A . . . . -112.17(15) ?
C5A C4A N2A C6A . . . . -63.90(17) ?
C3A C4A N2A C6A . . . . 61.96(17) ?
C7A C6A N2A C13A . . . . -1.62(15) ?
C7A C6A N2A C4A . . . . -176.21(12) ?
O1B C1B C2B C3B . . . . 160.63(16) ?
N1B C1B C2B C3B . . . . -19.0(2) ?
C1B C2B C3B C4B . . . . 49.94(19) ?
C2B C3B C4B N2B . . . . 175.80(12) ?
C2B C3B C4B C5B . . . . -59.32(16) ?
N2B C4B C5B O2B . . . . -14.4(2) ?
C3B C4B C5B O2B . . . . -141.31(17) ?
N2B C4B C5B N1B . . . . 166.26(13) ?
C3B C4B C5B N1B . . . . 39.39(18) ?
N2B C6B C7B C12B . . . . -0.39(15) ?
N2B C6B C7B C8B . . . . -179.66(14) ?
C12B C7B C8B N3B . . . . 178.93(13) ?
C6B C7B C8B N3B . . . . -1.9(2) ?
C12B C7B C8B C9B . . . . 1.2(2) ?
C6B C7B C8B C9B . . . . -179.61(14) ?
N3B C8B C9B C10B . . . . -178.38(15) ?
C7B C8B C9B C10B . . . . -0.6(2) ?
C8B C9B C10B C11B . . . . -0.5(3) ?
C9B C10B C11B C12B . . . . 1.0(2) ?
C8B C7B C12B C11B . . . . -0.7(2) ?
C6B C7B C12B C11B . . . . 179.98(14) ?
C8B C7B C12B C13B . . . . 178.01(12) ?
C6B C7B C12B C13B . . . . -1.33(16) ?
C10B C11B C12B C7B . . . . -0.4(2) ?
C10B C11B C12B C13B . . . . -178.82(15) ?
C7B C12B C13B O3B . . . . -177.26(15) ?
C11B C12B C13B O3B . . . . 1.3(3) ?
C7B C12B C13B N2B . . . . 2.66(16) ?
C11B C12B C13B N2B . . . . -178.78(15) ?
O1B C1B N1B C5B . . . . 176.92(16) ?
C2B C1B N1B C5B . . . . -3.4(2) ?
O2B C5B N1B C1B . . . . 173.28(16) ?
C4B C5B N1B C1B . . . . -7.4(2) ?
O3B C13B N2B C4B . . . . 8.1(2) ?
C12B C13B N2B C4B . . . . -171.79(12) ?
O3B C13B N2B C6B . . . . 176.88(15) ?
C12B C13B N2B C6B . . . . -3.05(16) ?
C5B C4B N2B C13B . . . . 87.42(16) ?
C3B C4B N2B C13B . . . . -148.16(14) ?
C5B C4B N2B C6B . . . . -80.25(17) ?
C3B C4B N2B C6B . . . . 44.17(19) ?
C7B C6B N2B C13B . . . . 2.20(16) ?
C7B C6B N2B C4B . . . . 170.90(13) ?
